data_7024566
loop_
_publ_author_name
'Casas, J. S.'
'Castellano, E. E.'
'Couce, M. D.'
'Garc\'ia-Vega, M'
'S\'anchez, A'
'S\'anchez-Gonz\'alez, A'
'Sordo, J.'
'Varela, J. M.'
'V\'azquez L\'opez, E M'

_publ_section_title
;
 Chemical and in vitro study of the potential of
 3-(aryl)-2-sulfanylpropenoic acids and their Zn(II) complexes as
 protective agents against cadmium toxicity.
;
_journal_issue 16
_journal_name_full 'Dalton transactions (Cambridge, England : 2003)'
_journal_page_first 3931
_journal_page_last 3943
_journal_paper_doi 10.1039/b918361b
_journal_volume 39
_journal_year 2010
_chemical_formula_sum 'C30 H42 Cd Cl2 N2 O4 S2'
_chemical_formula_weight 742.08
_chemical_name_systematic
;
?
;
_space_group_IT_number 14
_symmetry_cell_setting monoclinic
_symmetry_space_group_name_Hall '-P 2ybc'
_symmetry_space_group_name_H-M 'P 1 21/c 1'
_atom_sites_solution_hydrogens geom
_atom_sites_solution_primary direct
_atom_sites_solution_secondary difmap
_audit_creation_method SHELXL-97
_cell_angle_alpha 90.00
_cell_angle_beta 95.630(4)
_cell_angle_gamma 90.00
_cell_formula_units_Z 4
_cell_length_a 13.482(3)
_cell_length_b 14.585(3)
_cell_length_c 17.589(4)
_cell_measurement_temperature 293(2)
_cell_volume 3441.9(13)
_computing_cell_refinement 'Bruker SMART'
_computing_data_collection 'Bruker SMART'
_computing_data_reduction 'Bruker SHELXTL'
_computing_molecular_graphics 'Bruker SHELXTL'
_computing_publication_material 'Bruker SHELXTL'
_computing_structure_refinement 'SHELXL-97 (Sheldrick, 1997)'
_computing_structure_solution 'SHELXS-97 (Sheldrick, 1990)'
_diffrn_ambient_temperature 293(2)
_diffrn_measured_fraction_theta_full 0.930
_diffrn_measured_fraction_theta_max 0.930
_diffrn_measurement_device_type 'CCD area detector'
_diffrn_measurement_method 'phi and omega scans'
_diffrn_radiation_monochromator graphite
_diffrn_radiation_source 'fine-focus sealed tube'
_diffrn_radiation_type MoK\a
_diffrn_radiation_wavelength 0.71073
_diffrn_reflns_av_R_equivalents 0.0745
_diffrn_reflns_av_sigmaI/netI 0.1937
_diffrn_reflns_limit_h_max 16
_diffrn_reflns_limit_h_min -16
_diffrn_reflns_limit_k_max 13
_diffrn_reflns_limit_k_min -18
_diffrn_reflns_limit_l_max 20
_diffrn_reflns_limit_l_min -21
_diffrn_reflns_number 15605
_diffrn_reflns_theta_full 26.18
_diffrn_reflns_theta_max 26.18
_diffrn_reflns_theta_min 1.52
_exptl_absorpt_coefficient_mu 0.946
_exptl_absorpt_correction_T_max 1.000000
_exptl_absorpt_correction_T_min 0.740103
_exptl_absorpt_correction_type multi-scan
_exptl_crystal_colour colorless
_exptl_crystal_density_diffrn 1.432
_exptl_crystal_density_method 'not measured'
_exptl_crystal_description prism
_exptl_crystal_F_000 1528
_exptl_crystal_size_max .27
_exptl_crystal_size_mid .18
_exptl_crystal_size_min .14
_refine_diff_density_max 0.541
_refine_diff_density_min -0.460
_refine_diff_density_rms 0.072
_refine_ls_extinction_method none
_refine_ls_goodness_of_fit_ref 0.913
_refine_ls_hydrogen_treatment mixed
_refine_ls_matrix_type full
_refine_ls_number_parameters 362
_refine_ls_number_reflns 6415
_refine_ls_number_restraints 8
_refine_ls_restrained_S_all 0.913
_refine_ls_R_factor_all 0.3081
_refine_ls_R_factor_gt 0.0804
_refine_ls_shift/su_max 0.000
_refine_ls_shift/su_mean 0.000
_refine_ls_structure_factor_coef Fsqd
_refine_ls_weighting_details 'calc w=1/[\s^2^(Fo^2^)+(0.1041P)^2^+0.0000P] where P=(Fo^2^+2Fc^2^)/3'
_refine_ls_weighting_scheme calc
_refine_ls_wR_factor_gt 0.1783
_refine_ls_wR_factor_ref 0.2553
_reflns_number_gt 1830
_reflns_number_total 6415
_reflns_threshold_expression >2sigma(I)
_cod_data_source_file b918361b.txt
_cod_data_source_block 6
_cod_depositor_comments
;
The following automatic conversions were performed:

'_symmetry_cell_setting' value 'Monoclinic' changed to 'monoclinic'
according to /home/saulius/struct/CIF-dictionaries/cif_core.dic
dictionary named 'cif_core.dic' version 2.4.2 from 2011-04-26.

Automatic conversion script
Id: cif_fix_values 1891 2012-01-12 08:04:46Z andrius 
;
_cod_original_cell_volume 3441.9(14)
_cod_original_sg_symbol_H-M P2(1)/c
_cod_database_code 7024566

loop_
_symmetry_equiv_pos_as_xyz
'x, y, z'
'-x, y+1/2, -z+1/2'
'-x, -y, -z'
'x, -y-1/2, z-1/2'

loop_
_atom_site_label
_atom_site_type_symbol
_atom_site_fract_x
_atom_site_fract_y
_atom_site_fract_z
_atom_site_U_iso_or_equiv
_atom_site_adp_type
_atom_site_occupancy
_atom_site_symmetry_multiplicity
_atom_site_calc_flag
_atom_site_refinement_flags
Cd Cd 0.57465(7) 0.06472(7) 0.07911(5) 0.1114(5) Uani 1 1 d .
S2 S 0.3921(2) 0.0536(2) 0.05543(16) 0.1011(10) Uani 1 1 d .
Cl2 Cl 0.1692(3) 0.3646(3) 0.0666(3) 0.1769(18) Uani 1 1 d .
O21 O 0.5454(7) 0.1839(6) 0.0002(4) 0.112(3) Uani 1 1 d .
O22 O 0.4369(6) 0.2716(7) -0.0673(5) 0.124(3) Uani 1 1 d .
C21 C 0.4588(12) 0.2079(9) -0.0201(7) 0.102(5) Uani 1 1 d .
C22 C 0.3685(11) 0.1596(8) 0.0117(6) 0.095(4) Uani 1 1 d .
C23 C 0.2828(11) 0.2049(9) 0.0080(7) 0.105(4) Uani 1 1 d .
H23 H 0.2814 0.2582 -0.0210 0.125 Uiso 1 1 calc R
C24 C 0.1914(11) 0.1855(13) 0.0413(7) 0.108(4) Uani 1 1 d .
C25 C 0.1343(13) 0.2512(11) 0.0709(9) 0.127(5) Uani 1 1 d .
C26 C 0.0503(14) 0.2328(17) 0.1063(10) 0.151(7) Uani 1 1 d .
H26 H 0.0139 0.2799 0.1259 0.181 Uiso 1 1 calc R
C27 C 0.0214(12) 0.143(2) 0.1119(10) 0.155(7) Uani 1 1 d .
H27 H -0.0342 0.1291 0.1370 0.186 Uiso 1 1 calc R
C28 C 0.0738(15) 0.0755(12) 0.0811(10) 0.147(6) Uani 1 1 d .
H28 H 0.0524 0.0151 0.0838 0.177 Uiso 1 1 calc R
C29 C 0.1559(13) 0.0946(13) 0.0466(9) 0.137(5) Uani 1 1 d .
H29 H 0.1903 0.0470 0.0258 0.164 Uiso 1 1 calc R
Cl1 Cl 1.0275(5) 0.0683(5) 0.3592(5) 0.283(4) Uani 1 1 d .
S1 S 0.7390(4) 0.0198(6) 0.1239(3) 0.270(4) Uani 1 1 d .
O11 O 0.5919(7) 0.1286(6) 0.2030(5) 0.122(3) Uani 1 1 d .
O12 O 0.6893(10) 0.1494(9) 0.3090(7) 0.214(6) Uani 1 1 d .
C11 C 0.6727(14) 0.1168(9) 0.2443(9) 0.116(5) Uani 1 1 d .
C12 C 0.7498(12) 0.0589(10) 0.2147(7) 0.119(5) Uani 1 1 d .
C13 C 0.8335(15) 0.0338(9) 0.2622(9) 0.123(5) Uani 1 1 d .
H13 H 0.8371 0.0609 0.3102 0.148 Uiso 1 1 calc R
C14 C 0.9171(14) -0.0269(16) 0.2513(12) 0.126(5) Uani 1 1 d .
C15 C 1.003(2) -0.0154(18) 0.2935(13) 0.183(9) Uani 1 1 d .
C16 C 1.087(3) -0.075(2) 0.2889(19) 0.210(13) Uani 1 1 d .
H16 H 1.1458 -0.0673 0.3209 0.252 Uiso 1 1 calc R
C17 C 1.079(2) -0.140(3) 0.2397(19) 0.229(16) Uani 1 1 d .
H17 H 1.1344 -0.1757 0.2328 0.274 Uiso 1 1 calc R
C18 C 0.994(2) -0.1570(16) 0.1980(14) 0.202(10) Uani 1 1 d .
H18 H 0.9868 -0.2088 0.1670 0.242 Uiso 1 1 calc R
C19 C 0.9098(16) -0.0935(19) 0.2013(14) 0.171(8) Uani 1 1 d .
H19 H 0.8522 -0.1005 0.1681 0.206 Uiso 1 1 calc R
N1 N 0.4369(8) 0.2203(7) 0.2746(5) 0.107(3) Uani 1 1 d .
H1A H 0.4901 0.1911 0.2589 0.129 Uiso 1 1 calc R
H1B H 0.4434 0.2186 0.3260 0.129 Uiso 1 1 calc R
C31 C 0.4429(15) 0.3168(13) 0.2516(12) 0.176(7) Uani 1 1 d .
H31 H 0.3863 0.3506 0.2687 0.211 Uiso 1 1 calc R
C32 C 0.5429(17) 0.3569(11) 0.2922(10) 0.231(10) Uani 1 1 d .
H32A H 0.5469 0.4212 0.2812 0.346 Uiso 1 1 calc R
H32B H 0.5985 0.3258 0.2737 0.346 Uiso 1 1 calc R
H32C H 0.5443 0.3481 0.3464 0.346 Uiso 1 1 calc R
C33 C 0.4450(16) 0.3297(12) 0.1699(11) 0.223(10) Uani 1 1 d .
H33A H 0.4662 0.3910 0.1601 0.335 Uiso 1 1 calc R
H33B H 0.3796 0.3197 0.1446 0.335 Uiso 1 1 calc R
H33C H 0.4908 0.2868 0.1511 0.335 Uiso 1 1 calc R
C34 C 0.3495(11) 0.1680(13) 0.2484(9) 0.136(5) Uani 1 1 d .
H34 H 0.3460 0.1643 0.1925 0.163 Uiso 1 1 calc R
C35 C 0.2543(11) 0.2144(13) 0.2692(9) 0.191(8) Uani 1 1 d .
H35A H 0.2656 0.2791 0.2752 0.287 Uiso 1 1 calc R
H35B H 0.2358 0.1892 0.3162 0.287 Uiso 1 1 calc R
H35C H 0.2016 0.2040 0.2293 0.287 Uiso 1 1 calc R
C36 C 0.3575(12) 0.0765(11) 0.2781(12) 0.191(8) Uani 1 1 d .
H36A H 0.4218 0.0683 0.3059 0.286 Uiso 1 1 calc R
H36B H 0.3495 0.0335 0.2366 0.286 Uiso 1 1 calc R
H36C H 0.3065 0.0665 0.3116 0.286 Uiso 1 1 calc R
N2 N 0.6949(8) 0.1960(8) 0.4565(6) 0.130(4) Uani 1 1 d D
H2A H 0.6920 0.1837 0.4061 0.156 Uiso 1 1 calc R
H2B H 0.6411 0.2302 0.4640 0.156 Uiso 1 1 calc R
C41 C 0.7859(13) 0.2527(17) 0.4776(16) 0.223(10) Uani 1 1 d DU
H41 H 0.7921 0.2692 0.5319 0.268 Uiso 1 1 calc R
C42 C 0.7736(15) 0.3337(14) 0.4290(14) 0.242(12) Uani 1 1 d U
H42A H 0.7189 0.3697 0.4436 0.364 Uiso 1 1 calc R
H42B H 0.7601 0.3151 0.3767 0.364 Uiso 1 1 calc R
H42C H 0.8335 0.3696 0.4348 0.364 Uiso 1 1 calc R
C43 C 0.8807(14) 0.2012(18) 0.4554(14) 0.284(11) Uani 1 1 d U
H43A H 0.8952 0.1506 0.4896 0.426 Uiso 1 1 calc R
H43B H 0.9363 0.2426 0.4590 0.426 Uiso 1 1 calc R
H43C H 0.8688 0.1788 0.4040 0.426 Uiso 1 1 calc R
C44 C 0.6871(19) 0.1069(16) 0.4982(15) 0.2545(15) Uani 1 1 d DU
H44 H 0.7474 0.0727 0.4894 0.305 Uiso 1 1 calc R
C45 C 0.683(3) 0.104(2) 0.5677(17) 0.354(12) Uani 1 1 d U
H45A H 0.7415 0.1316 0.5932 0.531 Uiso 1 1 calc R
H45B H 0.6778 0.0417 0.5837 0.531 Uiso 1 1 calc R
H45C H 0.6249 0.1376 0.5802 0.531 Uiso 1 1 calc R
C46 C 0.603(2) 0.0533(19) 0.4590(16) 0.354(12) Uani 1 1 d U
H46A H 0.6227 0.0293 0.4118 0.531 Uiso 1 1 calc R
H46B H 0.5462 0.0923 0.4487 0.531 Uiso 1 1 calc R
H46C H 0.5868 0.0035 0.4912 0.531 Uiso 1 1 calc R

loop_
_atom_site_aniso_label
_atom_site_aniso_U_11
_atom_site_aniso_U_22
_atom_site_aniso_U_33
_atom_site_aniso_U_23
_atom_site_aniso_U_13
_atom_site_aniso_U_12
Cd 0.1306(9) 0.1241(9) 0.0808(7) 0.0113(6) 0.0165(5) 0.0389(6)
S2 0.119(3) 0.104(3) 0.084(2) 0.0122(18) 0.0267(18) 0.0338(19)
Cl2 0.168(4) 0.130(4) 0.236(5) -0.011(3) 0.041(3) 0.059(3)
O21 0.117(7) 0.121(7) 0.100(6) 0.030(5) 0.024(5) 0.035(5)
O22 0.119(7) 0.140(8) 0.119(7) 0.034(6) 0.037(5) 0.034(5)
C21 0.156(15) 0.091(10) 0.062(8) 0.009(7) 0.020(9) 0.060(10)
C22 0.120(11) 0.103(10) 0.068(8) 0.003(6) 0.038(8) 0.013(8)
C23 0.106(10) 0.121(11) 0.093(9) 0.021(7) 0.038(8) 0.038(9)
C24 0.113(12) 0.118(13) 0.093(10) 0.019(9) 0.013(9) 0.050(11)
C25 0.131(13) 0.136(16) 0.115(11) 0.015(9) 0.020(10) 0.058(12)
C26 0.121(15) 0.20(2) 0.146(14) 0.020(13) 0.070(11) 0.068(13)
C27 0.101(12) 0.23(2) 0.143(14) 0.068(16) 0.049(10) 0.045(16)
C28 0.129(13) 0.150(15) 0.171(15) 0.033(12) 0.062(12) 0.033(13)
C29 0.131(14) 0.137(18) 0.151(14) 0.028(10) 0.056(11) 0.040(11)
Cl1 0.214(6) 0.298(8) 0.310(8) -0.021(6) -0.108(6) -0.052(5)
S1 0.196(5) 0.496(11) 0.110(4) -0.072(5) -0.017(4) 0.189(6)
O11 0.129(8) 0.137(8) 0.100(7) -0.020(5) 0.005(6) 0.037(6)
O12 0.286(15) 0.220(13) 0.127(9) -0.084(9) -0.026(9) 0.094(10)
C11 0.166(16) 0.089(10) 0.094(12) -0.008(8) 0.023(11) 0.046(10)
C12 0.118(11) 0.139(13) 0.095(10) 0.022(9) -0.010(9) 0.025(10)
C13 0.151(15) 0.084(10) 0.141(14) -0.025(9) 0.041(12) -0.028(9)
C14 0.110(16) 0.169(19) 0.101(13) 0.034(11) 0.030(13) -0.005(14)
C15 0.135(17) 0.20(2) 0.20(2) 0.072(17) -0.038(18) -0.047(18)
C16 0.18(3) 0.20(3) 0.25(4) 0.06(2) 0.00(2) -0.02(2)
C17 0.11(2) 0.34(5) 0.24(4) 0.08(3) 0.08(2) 0.00(3)
C18 0.18(2) 0.19(2) 0.25(3) 0.026(18) 0.12(2) 0.00(2)
C19 0.155(18) 0.22(2) 0.155(19) 0.033(17) 0.080(15) 0.030(19)
N1 0.167(11) 0.060(8) 0.100(8) -0.018(6) 0.035(7) 0.013(7)
C31 0.25(2) 0.104(16) 0.18(2) -0.020(13) 0.017(16) -0.022(13)
C32 0.43(3) 0.117(15) 0.155(16) 0.006(12) 0.093(19) -0.098(18)
C33 0.40(3) 0.156(16) 0.112(14) 0.025(11) -0.008(17) 0.025(16)
C34 0.129(13) 0.143(15) 0.134(13) -0.066(11) 0.004(10) -0.029(12)
C35 0.127(13) 0.30(2) 0.150(15) -0.025(14) 0.030(11) 0.058(14)
C36 0.183(16) 0.092(13) 0.30(2) -0.037(14) 0.051(14) -0.047(11)
N2 0.122(9) 0.141(10) 0.129(9) -0.036(8) 0.023(7) -0.011(8)
C41 0.100(12) 0.28(3) 0.28(3) -0.104(19) 0.000(16) -0.044(16)
C42 0.23(2) 0.185(19) 0.35(3) -0.127(16) 0.19(2) -0.098(13)
C43 0.143(16) 0.40(3) 0.32(3) -0.12(2) 0.041(17) -0.016(17)
C44 0.267 0.240 0.250 0.08(2) -0.01(2) 0.113(15)
C45 0.41(3) 0.36(3) 0.293(10) 0.13(2) 0.03(2) -0.084(18)
C46 0.41(3) 0.36(3) 0.293(10) 0.13(2) 0.03(2) -0.084(18)

loop_
_atom_type_symbol
_atom_type_description
_atom_type_scat_dispersion_real
_atom_type_scat_dispersion_imag
_atom_type_scat_source
C C 0.0033 0.0016 'International Tables Vol C Tables 4.2.6.8 and 6.1.1.4'
H H 0.0000 0.0000 'International Tables Vol C Tables 4.2.6.8 and 6.1.1.4'
N N 0.0061 0.0033 'International Tables Vol C Tables 4.2.6.8 and 6.1.1.4'
O O 0.0106 0.0060 'International Tables Vol C Tables 4.2.6.8 and 6.1.1.4'
S S 0.1246 0.1234 'International Tables Vol C Tables 4.2.6.8 and 6.1.1.4'
Cl Cl 0.1484 0.1585 'International Tables Vol C Tables 4.2.6.8 and 6.1.1.4'
Cd Cd -0.8075 1.2024 'International Tables Vol C Tables 4.2.6.8 and 6.1.1.4'

loop_
_geom_angle_atom_site_label_1
_geom_angle_atom_site_label_2
_geom_angle_atom_site_label_3
_geom_angle
_geom_angle_site_symmetry_1
_geom_angle_site_symmetry_3
O21 Cd O11 105.2(3) . .
O21 Cd S1 121.6(3) . .
O11 Cd S1 78.3(3) . .
O21 Cd S2 80.4(2) . .
O11 Cd S2 100.9(2) . .
S1 Cd S2 157.7(2) . .
O21 Cd S2 89.3(2) . 3_655
O11 Cd S2 161.3(2) . 3_655
S1 Cd S2 84.04(13) . 3_655
S2 Cd S2 93.03(9) . 3_655
O21 Cd Cd 83.2(2) . 3_655
O11 Cd Cd 151.0(2) . 3_655
S1 Cd Cd 121.35(16) . 3_655
S2 Cd Cd 52.43(7) . 3_655
S2 Cd Cd 40.60(6) 3_655 3_655
C22 S2 Cd 98.8(5) . .
C22 S2 Cd 101.4(4) . 3_655
Cd S2 Cd 86.97(9) . 3_655
C21 O21 Cd 120.2(9) . .
O21 C21 O22 123.4(15) . .
O21 C21 C22 121.2(12) . .
O22 C21 C22 115.4(12) . .
C23 C22 C21 117.7(11) . .
C23 C22 S2 125.7(11) . .
C21 C22 S2 116.4(10) . .
C22 C23 C24 131.1(13) . .
C25 C24 C29 115.2(15) . .
C25 C24 C23 123.7(18) . .
C29 C24 C23 121.1(14) . .
C24 C25 C26 123.9(16) . .
C24 C25 Cl2 119.3(16) . .
C26 C25 Cl2 116.7(16) . .
C27 C26 C25 118.3(17) . .
C28 C27 C26 120.2(18) . .
C29 C28 C27 120.8(18) . .
C28 C29 C24 121.5(15) . .
C12 S1 Cd 102.3(6) . .
C11 O11 Cd 118.6(9) . .
O12 C11 O11 123.2(14) . .
O12 C11 C12 118.5(15) . .
O11 C11 C12 118.3(14) . .
C13 C12 C11 119.9(13) . .
C13 C12 S1 118.1(12) . .
C11 C12 S1 122.0(11) . .
C12 C13 C14 132.4(16) . .
C19 C14 C15 118(2) . .
C19 C14 C13 122(2) . .
C15 C14 C13 120(3) . .
C14 C15 C16 123(3) . .
C14 C15 Cl1 125(3) . .
C16 C15 Cl1 112(2) . .
C17 C16 C15 118(4) . .
C16 C17 C18 122(4) . .
C17 C18 C19 119(3) . .
C14 C19 C18 119(2) . .
C34 N1 C31 118.9(13) . .
C33 C31 N1 113.8(15) . .
C33 C31 C32 107.5(17) . .
N1 C31 C32 107.3(15) . .
C36 C34 N1 110.2(14) . .
C36 C34 C35 111.1(15) . .
N1 C34 C35 111.7(13) . .
C41 N2 C44 116.9(16) . .
C42 C41 N2 104.9(17) . .
C42 C41 C43 107(2) . .
N2 C41 C43 110.0(17) . .
C45 C44 C46 110(3) . .
C45 C44 N2 122(3) . .
C46 C44 N2 108.4(17) . .

loop_
_geom_bond_atom_site_label_1
_geom_bond_atom_site_label_2
_geom_bond_distance
_geom_bond_site_symmetry_2
Cd O21 2.235(8) .
Cd O11 2.361(9) .
Cd S1 2.370(4) .
Cd S2 2.461(3) .
Cd S2 2.998(3) 3_655
Cd Cd 3.776(2) 3_655
S2 C22 1.743(12) .
S2 Cd 2.998(3) 3_655
Cl2 C25 1.723(16) .
O21 C21 1.237(13) .
O22 C21 1.262(12) .
C21 C22 1.557(17) .
C22 C23 1.326(14) .
C23 C24 1.443(16) .
C24 C25 1.364(17) .
C24 C29 1.416(17) .
C25 C26 1.371(19) .
C26 C27 1.37(2) .
C27 C28 1.36(2) .
C28 C29 1.342(17) .
Cl1 C15 1.69(2) .
S1 C12 1.687(14) .
O11 C11 1.260(15) .
O12 C11 1.233(15) .
C11 C12 1.474(18) .
C12 C13 1.386(18) .
C13 C14 1.46(2) .
C14 C19 1.31(2) .
C14 C15 1.33(2) .
C15 C16 1.44(3) .
C16 C17 1.28(3) .
C17 C18 1.33(3) .
C18 C19 1.47(2) .
N1 C34 1.442(14) .
N1 C31 1.469(18) .
C31 C33 1.45(2) .
C31 C32 1.58(2) .
C34 C36 1.434(19) .
C34 C35 1.526(17) .
N2 C41 1.496(14) .
N2 C44 1.502(16) .
C41 C42 1.46(3) .
C41 C43 1.57(3) .
C44 C45 1.23(3) .
C44 C46 1.49(3) .

loop_
_geom_hbond_atom_site_label_D
_geom_hbond_atom_site_label_H
_geom_hbond_atom_site_label_A
_geom_hbond_distance_DH
_geom_hbond_distance_HA
_geom_hbond_distance_DA
_geom_hbond_angle_DHA
_geom_hbond_site_symmetry_A
N1 H1A O11 0.90 1.99 2.873(12) 168.1 .
N2 H2A O12 0.90 1.78 2.675(15) 175.0 .
N1 H1B O22 0.90 1.89 2.782(13) 169.9 4_566
N2 H2B O21 0.90 1.95 2.833(13) 166.4 4_566
